data_7017548
loop_
_publ_author_name
'Gholivand, Khodayar'
'Mahzouni, Hamid R.'
'Esrafili, Mehdi D.'

_publ_section_title
;
 Structure, bonding, electronic and energy aspects of a new family of
 early lanthanide (La, Ce and Nd) complexes with phosphoric triamides:
 Insights from experimental and DFT studies.
;
_journal_issue 5
_journal_name_full 'Dalton transactions (Cambridge, England : 2003)'
_journal_page_first 1597
_journal_page_last 1608
_journal_paper_doi 10.1039/c1dt11084e
_journal_volume 41
_journal_year 2012
_chemical_formula_moiety 'C28 H48 Ce Cl3 N6 O8 P2'
_chemical_formula_sum 'C28 H48 Ce Cl3 N6 O8 P2'
_chemical_formula_weight 905.13
_chemical_name_systematic
;
?
;
_space_group_IT_number 43
_space_group_name_Hall 'F 2 -2d'
_symmetry_cell_setting orthorhombic
_symmetry_space_group_name_Hall 'F 2 -2d'
_symmetry_space_group_name_H-M 'F d d 2'
_atom_sites_solution_hydrogens mixed
_atom_sites_solution_primary direct
_atom_sites_solution_secondary difmap
_audit_creation_method SHELXL-97
_cell_angle_alpha 90.00
_cell_angle_beta 90.00
_cell_angle_gamma 90.00
_cell_formula_units_Z 8
_cell_length_a 14.3830(6)
_cell_length_b 39.8715(16)
_cell_length_c 12.9627(6)
_cell_measurement_reflns_used 6680
_cell_measurement_temperature 100(2)
_cell_measurement_theta_max 28
_cell_measurement_theta_min 3
_cell_volume 7433.7(6)
_computing_cell_refinement 'APEX2 (Bruker, 2005)'
_computing_data_collection 'APEX2 (Bruker, 2005)'
_computing_data_reduction 'APEX2 (Bruker, 2005)'
_computing_molecular_graphics 'SHELXTL ver. 5.1 (Sheldrick, 1998)'
_computing_publication_material 'SHELXTL ver. 5.1 (Sheldrick, 1998)'
_computing_structure_refinement 'SHELXTL ver. 5.1 (Sheldrick, 1998)'
_computing_structure_solution 'SHELXTL ver. 5.1 (Sheldrick, 1998)'
_diffrn_ambient_temperature 100(2)
_diffrn_measured_fraction_theta_full 1.000
_diffrn_measured_fraction_theta_max 1.000
_diffrn_measurement_device_type 'Bruker SMART APEX2 CCD area detector'
_diffrn_measurement_method 'phi and omega scans'
_diffrn_radiation_monochromator graphite
_diffrn_radiation_source 'fine-focus sealed tube'
_diffrn_radiation_type MoK\a
_diffrn_radiation_wavelength 0.71073
_diffrn_reflns_av_R_equivalents 0.0311
_diffrn_reflns_av_sigmaI/netI 0.0447
_diffrn_reflns_limit_h_max 18
_diffrn_reflns_limit_h_min -19
_diffrn_reflns_limit_k_max 43
_diffrn_reflns_limit_k_min -54
_diffrn_reflns_limit_l_max 17
_diffrn_reflns_limit_l_min -17
_diffrn_reflns_number 14337
_diffrn_reflns_theta_full 28.98
_diffrn_reflns_theta_max 28.98
_diffrn_reflns_theta_min 2.04
_exptl_absorpt_coefficient_mu 1.580
_exptl_absorpt_correction_T_max 0.971
_exptl_absorpt_correction_T_min 0.882
_exptl_absorpt_correction_type multi-scan
_exptl_absorpt_process_details 'APEX2 (Bruker, 2005)'
_exptl_crystal_colour colorless
_exptl_crystal_density_diffrn 1.618
_exptl_crystal_density_method 'not measured'
_exptl_crystal_description plate
_exptl_crystal_F_000 3688
_exptl_crystal_size_max 0.08
_exptl_crystal_size_mid 0.05
_exptl_crystal_size_min 0.02
_refine_diff_density_max 0.916
_refine_diff_density_min -0.292
_refine_diff_density_rms 0.065
_refine_ls_abs_structure_details 'Flack H D (1983), Acta Cryst. A39, 876-881'
_refine_ls_abs_structure_Flack -0.009(7)
_refine_ls_extinction_method none
_refine_ls_goodness_of_fit_ref 0.948
_refine_ls_hydrogen_treatment constr
_refine_ls_matrix_type full
_refine_ls_number_parameters 218
_refine_ls_number_reflns 4942
_refine_ls_number_restraints 1
_refine_ls_restrained_S_all 0.948
_refine_ls_R_factor_all 0.0234
_refine_ls_R_factor_gt 0.0210
_refine_ls_shift/su_max 0.000
_refine_ls_shift/su_mean 0.000
_refine_ls_structure_factor_coef Fsqd
_refine_ls_weighting_details 'calc w=1/[\s^2^(Fo^2^)+(0.0000P)^2^+0.0000P] where P=(Fo^2^+2Fc^2^)/3'
_refine_ls_weighting_scheme calc
_refine_ls_wR_factor_gt 0.0420
_refine_ls_wR_factor_ref 0.0428
_reflns_number_gt 4666
_reflns_number_total 4942
_reflns_threshold_expression I>2u(I)
_cod_data_source_file c1dt11084e.txt
_cod_data_source_block CeHPA
_cod_database_code 7017548

loop_
_symmetry_equiv_pos_as_xyz
'x, y, z'
'-x, -y, z'
'x+1/4, -y+1/4, z+1/4'
'-x+1/4, y+1/4, z+1/4'
'x, y+1/2, z+1/2'
'-x, -y+1/2, z+1/2'
'x+1/4, -y+3/4, z+3/4'
'-x+1/4, y+3/4, z+3/4'
'x+1/2, y, z+1/2'
'-x+1/2, -y, z+1/2'
'x+3/4, -y+1/4, z+3/4'
'-x+3/4, y+1/4, z+3/4'
'x+1/2, y+1/2, z'
'-x+1/2, -y+1/2, z'
'x+3/4, -y+3/4, z+1/4'
'-x+3/4, y+3/4, z+1/4'

loop_
_atom_site_label
_atom_site_type_symbol
_atom_site_fract_x
_atom_site_fract_y
_atom_site_fract_z
_atom_site_U_iso_or_equiv
_atom_site_adp_type
_atom_site_occupancy
_atom_site_symmetry_multiplicity
_atom_site_calc_flag
_atom_site_refinement_flags
Ce1 Ce 0.0000 0.0000 0.010497(10) 0.00958(4) Uani 1 2 d S
Cl1 Cl -0.08176(4) 0.036026(14) -0.15739(4) 0.01558(11) Uani 1 1 d .
Cl2 Cl 0.0000 0.0000 0.22424(6) 0.02121(17) Uani 1 2 d S
P1 P 0.24223(4) 0.039071(14) 0.05076(4) 0.01106(11) Uani 1 1 d .
O1 O 0.14663(10) 0.02669(4) 0.02657(12) 0.0151(3) Uani 1 1 d .
O2 O 0.21594(11) 0.13216(4) 0.24104(12) 0.0214(4) Uani 1 1 d .
O3 O 0.38798(10) 0.07558(4) -0.22672(12) 0.0172(3) Uani 1 1 d .
N1 N 0.30578(12) 0.01392(4) 0.12214(14) 0.0135(4) Uani 1 1 d .
H1 H 0.3302 0.0204 0.1771 0.016 Uiso 1 1 d R
N2 N 0.23266(12) 0.07446(5) 0.11581(14) 0.0135(4) Uani 1 1 d .
N3 N 0.29912(12) 0.04440(5) -0.05622(14) 0.0129(4) Uani 1 1 d .
C1 C 0.33090(14) -0.01951(5) 0.09498(17) 0.0125(4) Uani 1 1 d .
C2 C 0.40138(15) -0.03537(6) 0.15094(17) 0.0150(5) Uani 1 1 d .
H2A H 0.4337 -0.0237 0.2038 0.018 Uiso 1 1 calc R
C3 C 0.42351(17) -0.06841(7) 0.1281(2) 0.0212(6) Uani 1 1 d .
H3A H 0.4712 -0.0793 0.1661 0.025 Uiso 1 1 calc R
C4 C 0.37727(17) -0.08582(6) 0.05065(18) 0.0210(5) Uani 1 1 d .
H4A H 0.3927 -0.1085 0.0361 0.025 Uiso 1 1 calc R
C5 C 0.30838(16) -0.06967(6) -0.00493(17) 0.0189(5) Uani 1 1 d .
H5A H 0.2767 -0.0813 -0.0584 0.023 Uiso 1 1 calc R
C6 C 0.28504(15) -0.03654(5) 0.01670(19) 0.0150(4) Uani 1 1 d .
H6A H 0.2378 -0.0256 -0.0220 0.018 Uiso 1 1 calc R
C7 C 0.16490(16) 0.07579(6) 0.20165(18) 0.0198(5) Uani 1 1 d .
H7A H 0.1933 0.0666 0.2652 0.024 Uiso 1 1 calc R
H7B H 0.1096 0.0621 0.1845 0.024 Uiso 1 1 calc R
C8 C 0.13665(17) 0.11180(6) 0.2187(2) 0.0230(5) Uani 1 1 d .
H8A H 0.1052 0.1204 0.1561 0.028 Uiso 1 1 calc R
H8B H 0.0921 0.1130 0.2768 0.028 Uiso 1 1 calc R
C9 C 0.28123(18) 0.13128(6) 0.15741(18) 0.0214(5) Uani 1 1 d .
H9A H 0.3354 0.1455 0.1744 0.026 Uiso 1 1 calc R
H9B H 0.2517 0.1404 0.0944 0.026 Uiso 1 1 calc R
C10 C 0.31364(15) 0.09583(6) 0.13706(18) 0.0166(5) Uani 1 1 d .
H10A H 0.3564 0.0955 0.0772 0.020 Uiso 1 1 calc R
H10B H 0.3476 0.0872 0.1979 0.020 Uiso 1 1 calc R
C11 C 0.25309(15) 0.04651(6) -0.15668(16) 0.0159(4) Uani 1 1 d .
H11A H 0.1850 0.0485 -0.1469 0.019 Uiso 1 1 calc R
H11B H 0.2656 0.0259 -0.1968 0.019 Uiso 1 1 calc R
C12 C 0.28912(16) 0.07677(6) -0.21492(17) 0.0183(5) Uani 1 1 d .
H12A H 0.2596 0.0776 -0.2839 0.022 Uiso 1 1 calc R
H12B H 0.2718 0.0974 -0.1772 0.022 Uiso 1 1 calc R
C13 C 0.43535(17) 0.07232(6) -0.12983(19) 0.0175(5) Uani 1 1 d .
H13A H 0.4263 0.0931 -0.0892 0.021 Uiso 1 1 calc R
H13B H 0.5028 0.0697 -0.1427 0.021 Uiso 1 1 calc R
C14 C 0.40077(14) 0.04257(6) -0.06772(17) 0.0156(5) Uani 1 1 d .
H14A H 0.4179 0.0215 -0.1031 0.019 Uiso 1 1 calc R
H14B H 0.4304 0.0426 0.0012 0.019 Uiso 1 1 calc R
O1W O -0.05709(11) 0.05502(4) 0.07611(12) 0.0174(3) Uani 1 1 d .
H1A H -0.0637 0.0581 0.1375 0.021 Uiso 1 1 d R
H1B H -0.0570 0.0732 0.0478 0.021 Uiso 1 1 d R

loop_
_atom_site_aniso_label
_atom_site_aniso_U_11
_atom_site_aniso_U_22
_atom_site_aniso_U_33
_atom_site_aniso_U_23
_atom_site_aniso_U_13
_atom_site_aniso_U_12
Ce1 0.00983(7) 0.00919(7) 0.00972(6) 0.000 0.000 -0.00056(8)
Cl1 0.0173(3) 0.0167(3) 0.0127(2) 0.0013(2) -0.00061(19) 0.0023(2)
Cl2 0.0370(5) 0.0160(4) 0.0106(3) 0.000 0.000 0.0080(4)
P1 0.0113(3) 0.0105(3) 0.0113(2) -0.0013(2) -0.0001(2) -0.0009(2)
O1 0.0128(7) 0.0144(8) 0.0180(8) -0.0034(6) 0.0001(6) -0.0017(6)
O2 0.0266(8) 0.0135(8) 0.0240(9) -0.0066(6) 0.0076(7) -0.0036(6)
O3 0.0183(8) 0.0204(8) 0.0129(7) 0.0014(6) 0.0019(6) -0.0023(6)
N1 0.0161(9) 0.0136(9) 0.0107(8) -0.0030(7) -0.0020(7) -0.0008(7)
N2 0.0113(9) 0.0135(10) 0.0156(9) -0.0051(7) 0.0018(7) -0.0023(7)
N3 0.0105(9) 0.0167(10) 0.0113(8) -0.0002(7) 0.0007(7) -0.0018(7)
C1 0.0128(10) 0.0118(11) 0.0130(9) 0.0025(8) 0.0039(8) -0.0010(8)
C2 0.0118(11) 0.0184(12) 0.0149(11) 0.0005(8) 0.0015(8) 0.0006(9)
C3 0.0159(12) 0.0258(14) 0.0220(12) 0.0087(11) 0.0038(10) 0.0041(10)
C4 0.0236(12) 0.0148(12) 0.0245(11) 0.0018(9) 0.0079(10) 0.0057(10)
C5 0.0233(12) 0.0174(12) 0.0159(11) -0.0028(9) 0.0029(9) -0.0011(9)
C6 0.0159(10) 0.0151(11) 0.0140(10) 0.0014(10) -0.0011(10) 0.0026(8)
C7 0.0210(12) 0.0184(13) 0.0199(11) -0.0060(9) 0.0092(9) -0.0057(10)
C8 0.0200(12) 0.0226(13) 0.0265(12) -0.0091(10) 0.0072(10) -0.0028(10)
C9 0.0263(13) 0.0171(13) 0.0208(12) -0.0034(9) 0.0082(10) -0.0039(10)
C10 0.0147(11) 0.0160(12) 0.0190(10) -0.0051(9) 0.0006(9) -0.0050(9)
C11 0.0175(11) 0.0178(12) 0.0124(10) -0.0002(8) -0.0030(9) -0.0031(9)
C12 0.0194(11) 0.0182(12) 0.0171(11) 0.0015(9) -0.0008(9) 0.0000(9)
C13 0.0163(11) 0.0202(13) 0.0160(11) -0.0017(10) 0.0013(9) -0.0041(10)
C14 0.0116(10) 0.0193(12) 0.0157(10) 0.0017(9) 0.0013(9) 0.0038(9)
O1W 0.0277(9) 0.0123(8) 0.0122(7) 0.0011(6) 0.0036(6) 0.0038(6)

loop_
_atom_type_symbol
_atom_type_description
_atom_type_scat_dispersion_real
_atom_type_scat_dispersion_imag
_atom_type_scat_source
C C 0.0033 0.0016 'International Tables Vol C Tables 4.2.6.8 and 6.1.1.4'
H H 0.0000 0.0000 'International Tables Vol C Tables 4.2.6.8 and 6.1.1.4'
N N 0.0061 0.0033 'International Tables Vol C Tables 4.2.6.8 and 6.1.1.4'
O O 0.0106 0.0060 'International Tables Vol C Tables 4.2.6.8 and 6.1.1.4'
P P 0.1023 0.0942 'International Tables Vol C Tables 4.2.6.8 and 6.1.1.4'
Cl Cl 0.1484 0.1585 'International Tables Vol C Tables 4.2.6.8 and 6.1.1.4'
Ce Ce -0.2486 2.6331 'International Tables Vol C Tables 4.2.6.8 and 6.1.1.4'

loop_
_geom_angle_atom_site_label_1
_geom_angle_atom_site_label_2
_geom_angle_atom_site_label_3
_geom_angle
_geom_angle_site_symmetry_1
_geom_angle_site_symmetry_3
O1 Ce1 O1 169.92(7) 2 .
O1 Ce1 O1W 82.42(5) 2 2
O1 Ce1 O1W 94.13(5) . 2
O1 Ce1 O1W 94.13(5) 2 .
O1 Ce1 O1W 82.42(5) . .
O1W Ce1 O1W 140.09(7) 2 .
O1 Ce1 Cl2 84.96(4) 2 .
O1 Ce1 Cl2 84.96(4) . .
O1W Ce1 Cl2 70.04(3) 2 .
O1W Ce1 Cl2 70.04(3) . .
O1 Ce1 Cl1 85.79(4) 2 .
O1 Ce1 Cl1 101.95(4) . .
O1W Ce1 Cl1 146.84(4) 2 .
O1W Ce1 Cl1 71.47(4) . .
Cl2 Ce1 Cl1 139.535(11) . .
O1 Ce1 Cl1 101.95(4) 2 2
O1 Ce1 Cl1 85.79(4) . 2
O1W Ce1 Cl1 71.47(4) 2 2
O1W Ce1 Cl1 146.84(4) . 2
Cl2 Ce1 Cl1 139.535(11) . 2
Cl1 Ce1 Cl1 80.93(2) . 2
O1 P1 N3 109.12(9) . .
O1 P1 N2 108.25(9) . .
N3 P1 N2 111.51(10) . .
O1 P1 N1 115.38(9) . .
N3 P1 N1 106.30(9) . .
N2 P1 N1 106.30(9) . .
P1 O1 Ce1 170.09(10) . .
C8 O2 C9 110.80(17) . .
C13 O3 C12 112.42(16) . .
C1 N1 P1 124.96(14) . .
C1 N1 H1 113.2 . .
P1 N1 H1 121.7 . .
C7 N2 C10 111.11(17) . .
C7 N2 P1 118.04(15) . .
C10 N2 P1 121.73(14) . .
C11 N3 C14 111.24(17) . .
C11 N3 P1 122.65(14) . .
C14 N3 P1 125.49(15) . .
C6 C1 C2 120.2(2) . .
C6 C1 N1 121.18(19) . .
C2 C1 N1 118.61(19) . .
C3 C2 C1 119.0(2) . .
C3 C2 H2A 120.5 . .
C1 C2 H2A 120.5 . .
C4 C3 C2 121.2(2) . .
C4 C3 H3A 119.4 . .
C2 C3 H3A 119.4 . .
C3 C4 C5 119.1(2) . .
C3 C4 H4A 120.5 . .
C5 C4 H4A 120.5 . .
C6 C5 C4 120.6(2) . .
C6 C5 H5A 119.7 . .
C4 C5 H5A 119.7 . .
C1 C6 C5 119.8(2) . .
C1 C6 H6A 120.1 . .
C5 C6 H6A 120.1 . .
N2 C7 C8 108.76(19) . .
N2 C7 H7A 109.9 . .
C8 C7 H7A 109.9 . .
N2 C7 H7B 109.9 . .
C8 C7 H7B 109.9 . .
H7A C7 H7B 108.3 . .
O2 C8 C7 110.8(2) . .
O2 C8 H8A 109.5 . .
C7 C8 H8A 109.5 . .
O2 C8 H8B 109.5 . .
C7 C8 H8B 109.5 . .
H8A C8 H8B 108.1 . .
O2 C9 C10 110.89(19) . .
O2 C9 H9A 109.5 . .
C10 C9 H9A 109.5 . .
O2 C9 H9B 109.5 . .
C10 C9 H9B 109.5 . .
H9A C9 H9B 108.0 . .
N2 C10 C9 109.31(19) . .
N2 C10 H10A 109.8 . .
C9 C10 H10A 109.8 . .
N2 C10 H10B 109.8 . .
C9 C10 H10B 109.8 . .
H10A C10 H10B 108.3 . .
N3 C11 C12 109.54(17) . .
N3 C11 H11A 109.8 . .
C12 C11 H11A 109.8 . .
N3 C11 H11B 109.8 . .
C12 C11 H11B 109.8 . .
H11A C11 H11B 108.2 . .
O3 C12 C11 111.52(18) . .
O3 C12 H12A 109.3 . .
C11 C12 H12A 109.3 . .
O3 C12 H12B 109.3 . .
C11 C12 H12B 109.3 . .
H12A C12 H12B 108.0 . .
O3 C13 C14 112.31(19) . .
O3 C13 H13A 109.1 . .
C14 C13 H13A 109.1 . .
O3 C13 H13B 109.1 . .
C14 C13 H13B 109.1 . .
H13A C13 H13B 107.9 . .
N3 C14 C13 109.92(18) . .
N3 C14 H14A 109.7 . .
C13 C14 H14A 109.7 . .
N3 C14 H14B 109.7 . .
C13 C14 H14B 109.7 . .
H14A C14 H14B 108.2 . .
Ce1 O1W H1A 120.6 . .
Ce1 O1W H1B 129.1 . .
H1A O1W H1B 107.8 . .

loop_
_geom_bond_atom_site_label_1
_geom_bond_atom_site_label_2
_geom_bond_distance
_geom_bond_site_symmetry_2
Ce1 O1 2.3713(14) 2
Ce1 O1 2.3713(14) .
Ce1 O1W 2.4918(15) 2
Ce1 O1W 2.4918(15) .
Ce1 Cl2 2.7706(8) .
Ce1 Cl1 2.8605(5) .
Ce1 Cl1 2.8605(5) 2
P1 O1 1.4943(15) .
P1 N3 1.6241(18) .
P1 N2 1.6494(19) .
P1 N1 1.6422(19) .
O2 C8 1.429(3) .
O2 C9 1.435(3) .
O3 C13 1.435(3) .
O3 C12 1.431(3) .
N1 C1 1.425(3) .
N1 H1 0.8347 .
N2 C7 1.480(3) .
N2 C10 1.469(3) .
N3 C11 1.463(3) .
N3 C14 1.471(3) .
C1 C6 1.388(3) .
C1 C2 1.398(3) .
C2 C3 1.387(3) .
C2 H2A 0.9500 .
C3 C4 1.390(4) .
C3 H3A 0.9500 .
C4 C5 1.384(3) .
C4 H4A 0.9500 .
C5 C6 1.392(3) .
C5 H5A 0.9500 .
C6 H6A 0.9500 .
C7 C8 1.508(3) .
C7 H7A 0.9900 .
C7 H7B 0.9900 .
C8 H8A 0.9900 .
C8 H8B 0.9900 .
C9 C10 1.511(3) .
C9 H9A 0.9900 .
C9 H9B 0.9900 .
C10 H10A 0.9900 .
C10 H10B 0.9900 .
C11 C12 1.515(3) .
C11 H11A 0.9900 .
C11 H11B 0.9900 .
C12 H12A 0.9900 .
C12 H12B 0.9900 .
C13 C14 1.517(3) .
C13 H13A 0.9900 .
C13 H13B 0.9900 .
C14 H14A 0.9900 .
C14 H14B 0.9900 .
O1W H1A 0.8112 .
O1W H1B 0.8123 .

loop_
_geom_hbond_atom_site_label_D
_geom_hbond_atom_site_label_H
_geom_hbond_atom_site_label_A
_geom_hbond_site_symmetry_A
_geom_hbond_distance_DH
_geom_hbond_distance_HA
_geom_hbond_distance_DA
_geom_hbond_angle_DHA
N1 H1 Cl1 9_555 0.84 2.57 3.400(2) 174
O1W H1A O3 9_455 0.81 2.02 2.798(2) 162
O1W H1B O2 11_454 0.81 1.95 2.757(2) 169

loop_
_geom_torsion_atom_site_label_1
_geom_torsion_atom_site_label_2
_geom_torsion_atom_site_label_3
_geom_torsion_atom_site_label_4
_geom_torsion
O1 P1 N1 C1 59.74(19)
N3 P1 N1 C1 -61.36(18)
N2 P1 N1 C1 179.73(16)
O1 P1 N2 C7 45.89(18)
N3 P1 N2 C7 165.94(16)
N1 P1 N2 C7 -78.62(18)
O1 P1 N2 C10 -170.12(17)
N3 P1 N2 C10 -50.1(2)
N1 P1 N2 C10 65.37(19)
O1 P1 N3 C11 17.0(2)
N2 P1 N3 C11 -102.55(18)
N1 P1 N3 C11 142.01(17)
O1 P1 N3 C14 -153.18(17)
N2 P1 N3 C14 87.29(19)
N1 P1 N3 C14 -28.2(2)
P1 N1 C1 C6 -15.9(3)
P1 N1 C1 C2 165.93(16)
C6 C1 C2 C3 -1.0(3)
N1 C1 C2 C3 177.2(2)
C1 C2 C3 C4 0.3(4)
C2 C3 C4 C5 0.5(4)
C3 C4 C5 C6 -0.5(3)
C2 C1 C6 C5 1.0(3)
N1 C1 C6 C5 -177.14(19)
C4 C5 C6 C1 -0.3(3)
C10 N2 C7 C8 56.9(2)
P1 N2 C7 C8 -155.47(17)
C9 O2 C8 C7 60.0(3)
N2 C7 C8 O2 -58.2(2)
C8 O2 C9 C10 -59.2(3)
C7 N2 C10 C9 -56.4(2)
P1 N2 C10 C9 157.38(16)
O2 C9 C10 N2 56.9(3)
C14 N3 C11 C12 -57.5(2)
P1 N3 C11 C12 131.10(17)
C13 O3 C12 C11 -55.6(2)
N3 C11 C12 O3 56.9(2)
C12 O3 C13 C14 54.1(2)
C11 N3 C14 C13 55.8(2)
P1 N3 C14 C13 -133.05(18)
O3 C13 C14 N3 -53.5(3)
